data_7134328
loop_
_publ_author_name
'Jangir, Tarun'
'Nipate, Dhananjay S.'
'Rangan, Krishnan'
'Kumar, Anil'

_publ_section_title
;
 Ru(ii)-catalyzed oxidative (4+3) C--H/C--H annulation of
 2-aryl-4H-pyrido[1,2-a]pyrimidin-4-ones with allyl alcohol
;
_journal_issue 31
_journal_name_full 'Chemical Communications'
_journal_page_first 5762
_journal_page_last 5765
_journal_paper_doi 10.1039/D5CC00318K
_journal_volume 61
_journal_year 2025
_chemical_formula_moiety 'C17 H11 Cl N2 O'
_chemical_formula_sum 'C17 H11 Cl N2 O'
_chemical_formula_weight 294.73
_space_group_crystal_system monoclinic
_space_group_IT_number 14
_space_group_name_Hall '-P 2ybc'
_space_group_name_H-M_alt 'P 1 21/c 1'
_atom_sites_solution_hydrogens geom
_atom_sites_solution_primary dual
_audit_creation_date 2024-04-04
_audit_creation_method
;
Olex2 1.5
(compiled 2024.02.16 svn.r378c4104 for OlexSys, GUI svn.r6928)
;
_audit_update_record
;
2024-09-03 deposited with the CCDC.	2025-03-13 downloaded from the CCDC.
;
_cell_angle_alpha 90
_cell_angle_beta 91.449(3)
_cell_angle_gamma 90
_cell_formula_units_Z 4
_cell_length_a 20.4063(6)
_cell_length_b 4.2344(2)
_cell_length_c 15.0153(5)
_cell_measurement_reflns_used 5305
_cell_measurement_temperature 298
_cell_measurement_theta_max 25.0490
_cell_measurement_theta_min 1.9890
_cell_volume 1297.03(8)
_computing_cell_refinement 'CrysAlisPro 1.171.41.93a (Rigaku OD, 2020)'
_computing_data_collection 'CrysAlisPro 1.171.41.93a (Rigaku OD, 2020)'
_computing_data_reduction 'CrysAlisPro 1.171.41.93a (Rigaku OD, 2020)'
_computing_molecular_graphics 'Olex2 1.5 (Dolomanov et al., 2009)'
_computing_publication_material 'Olex2 1.5 (Dolomanov et al., 2009)'
_computing_structure_refinement 'SHELXL 2018/3 (Sheldrick, 2015)'
_computing_structure_solution 'SHELXT 2018/2 (Sheldrick, 2018)'
_diffrn_ambient_temperature 298
_diffrn_detector 'Hybrid Pixel Array Detector'
_diffrn_detector_area_resol_mean 10.0000
_diffrn_measured_fraction_theta_full 0.988
_diffrn_measured_fraction_theta_max 0.971
_diffrn_measurement_details
;
List of Runs (angles in degrees, time in seconds):

  # Type    Start    End  Width  t~exp~   \w     \q     \k     \f   Frames
#--------------------------------------------------------------------------
  1  \w    -14.00  43.00   0.50   20.22    --   -5.30  17.00-115.00  114
  2  \w    -27.00  18.00   0.50   20.22    --    5.30  17.00-115.00   90
  3  \w    -95.00  20.00   0.50   20.22    --   -5.30 -77.00   0.00  230
  4  \w     19.00  86.00   0.50   20.22    --    5.30  77.00-120.00  134
  5  \w    -84.00  29.00   0.50   20.22    --    5.30 -77.00 -60.00  226
;
_diffrn_measurement_device 'four-circle diffractometer'
_diffrn_measurement_device_type 'XtaLAB Pro II AFC12 (RINC): Kappa single'
_diffrn_measurement_method '\w scans'
_diffrn_orient_matrix_type 'CrysAlisPro convention (1999,Acta A55,543-557)'
_diffrn_orient_matrix_UB_11 0.0338616000
_diffrn_orient_matrix_UB_12 0.0377365000
_diffrn_orient_matrix_UB_13 0.0007226000
_diffrn_orient_matrix_UB_21 0.0000741000
_diffrn_orient_matrix_UB_22 -0.0085366000
_diffrn_orient_matrix_UB_23 -0.0471592000
_diffrn_orient_matrix_UB_31 -0.0078337000
_diffrn_orient_matrix_UB_32 0.1630959000
_diffrn_orient_matrix_UB_33 -0.0026920000
_diffrn_radiation_monochromator mirror
_diffrn_radiation_probe x-ray
_diffrn_radiation_type 'Mo K\a'
_diffrn_radiation_wavelength 0.71073
_diffrn_reflns_av_R_equivalents 0.0236
_diffrn_reflns_av_unetI/netI 0.0214
_diffrn_reflns_Laue_measured_fraction_full 0.988
_diffrn_reflns_Laue_measured_fraction_max 0.971
_diffrn_reflns_limit_h_max 21
_diffrn_reflns_limit_h_min -24
_diffrn_reflns_limit_k_max 4
_diffrn_reflns_limit_k_min -5
_diffrn_reflns_limit_l_max 17
_diffrn_reflns_limit_l_min -17
_diffrn_reflns_number 8551
_diffrn_reflns_point_group_measured_fraction_full 0.988
_diffrn_reflns_point_group_measured_fraction_max 0.971
_diffrn_reflns_theta_full 25.242
_diffrn_reflns_theta_max 25.294
_diffrn_reflns_theta_min 1.997
_diffrn_source 'micro-focus sealed X-ray tube'
_diffrn_source_type 'Rigaku (Mo) X-ray Source'
_exptl_absorpt_coefficient_mu 0.294
_exptl_absorpt_correction_T_max 1.00000
_exptl_absorpt_correction_T_min 0.07608
_exptl_absorpt_correction_type multi-scan
_exptl_absorpt_process_details
;
CrysAlisPro 1.171.41.93a (Rigaku Oxford Diffraction, 2020)
Empirical absorption correction using spherical harmonics,
implemented in SCALE3 ABSPACK scaling algorithm.
;
_exptl_crystal_colour yellow
_exptl_crystal_colour_primary yellow
_exptl_crystal_density_diffrn 1.509
_exptl_crystal_description block
_exptl_crystal_F_000 608
_exptl_crystal_size_max 0.35
_exptl_crystal_size_mid 0.12
_exptl_crystal_size_min 0.11
_refine_diff_density_max 0.213
_refine_diff_density_min -0.306
_refine_diff_density_rms 0.040
_refine_ls_extinction_method none
_refine_ls_goodness_of_fit_ref 1.077
_refine_ls_hydrogen_treatment constr
_refine_ls_matrix_type full
_refine_ls_number_parameters 190
_refine_ls_number_reflns 2144
_refine_ls_number_restraints 0
_refine_ls_restrained_S_all 1.077
_refine_ls_R_factor_all 0.0449
_refine_ls_R_factor_gt 0.0358
_refine_ls_shift/su_max 0.001
_refine_ls_shift/su_mean 0.000
_refine_ls_structure_factor_coef Fsqd
_refine_ls_weighting_details 'w=1/[\s^2^(Fo^2^)+(0.0498P)^2^+0.3965P] where P=(Fo^2^+2Fc^2^)/3'
_refine_ls_weighting_scheme calc
_refine_ls_wR_factor_gt 0.0938
_refine_ls_wR_factor_ref 0.1024
_reflns_Friedel_coverage 0.000
_reflns_number_gt 1775
_reflns_number_total 2144
_reflns_threshold_expression 'I > 2\s(I)'
_cod_data_source_file d5cc00318k2.cif
_cod_data_source_block dsn1221_rk20240404
_cod_depositor_comments 'Adding full bibliography for 7134328.cif.'
_cod_database_code 7134328
_shelx_shelxl_version_number 2018/3
_chemical_oxdiff_formula 'C H O N Cl'
_shelx_space_group_comment
;
The symmetry employed for this shelxl refinement is uniquely defined
by the following loop, which should always be used as a source of
symmetry information in preference to the above space-group names.
They are only intended as comments.
;
_shelx_estimated_absorpt_t_max 0.968
_shelx_estimated_absorpt_t_min 0.904
_olex2_refinement_description
;
1. Fixed Uiso
 At 1.2 times of:
  All C(H) groups, All C(H,H) groups
2.a Secondary CH2 refined with riding coordinates:
 C15(H15A,H15B)
2.b Aromatic/amide H refined with riding coordinates:
 C2(H2), C3(H3), C4(H4), C5(H5), C10(H10), C11(H11), C13(H13), C16(H16),
 C17(H17)
;
_olex2_submission_special_instructions 'No special instructions were received'
_oxdiff_exptl_absorpt_empirical_details
;
Empirical correction (ABSPACK) includes:
- Absorption correction using spherical harmonics
- Frame scaling
;
_oxdiff_exptl_absorpt_empirical_full_max 5.282
_oxdiff_exptl_absorpt_empirical_full_min 0.417

loop_
_space_group_symop_operation_xyz
'x, y, z'
'-x, y+1/2, -z+1/2'
'-x, -y, -z'
'x, -y-1/2, z-1/2'

loop_
_atom_site_label
_atom_site_type_symbol
_atom_site_fract_x
_atom_site_fract_y
_atom_site_fract_z
_atom_site_U_iso_or_equiv
_atom_site_adp_type
_atom_site_occupancy
_atom_site_site_symmetry_order
_atom_site_calc_flag
_atom_site_refinement_flags_posn
_atom_site_refinement_flags_adp
_atom_site_refinement_flags_occupancy
_atom_site_disorder_assembly
_atom_site_disorder_group
Cl1 Cl 0.50911(3) 1.35593(16) 0.35997(4) 0.0702(2) Uani 1 1 d . . . . .
O1 O 0.90881(6) 0.5690(4) 0.55485(9) 0.0607(4) Uani 1 1 d . . . . .
N1 N 0.88137(7) 0.3667(4) 0.41803(9) 0.0396(4) Uani 1 1 d . . . . .
N2 N 0.77897(7) 0.4866(4) 0.34780(9) 0.0402(4) Uani 1 1 d . . . . .
C1 C 0.83610(9) 0.3442(4) 0.34767(11) 0.0383(4) Uani 1 1 d . . . . .
C2 C 0.85497(10) 0.1587(5) 0.27384(12) 0.0462(5) Uani 1 1 d . . . . .
H2 H 0.825962 0.136735 0.225458 0.055 Uiso 1 1 calc R U . . .
C3 C 0.91365(10) 0.0137(5) 0.27183(13) 0.0513(5) Uani 1 1 d . . . . .
H3 H 0.924833 -0.105687 0.222491 0.062 Uiso 1 1 calc R U . . .
C4 C 0.95815(10) 0.0435(5) 0.34496(14) 0.0528(5) Uani 1 1 d . . . . .
H4 H 0.998707 -0.056501 0.344211 0.063 Uiso 1 1 calc R U . . .
C5 C 0.94138(9) 0.2171(5) 0.41540(13) 0.0483(5) Uani 1 1 d . . . . .
H5 H 0.970743 0.237244 0.463443 0.058 Uiso 1 1 calc R U . . .
C6 C 0.86663(9) 0.5481(5) 0.49519(11) 0.0419(5) Uani 1 1 d . . . . .
C7 C 0.80313(8) 0.6893(4) 0.49513(11) 0.0389(4) Uani 1 1 d . . . . .
C8 C 0.76149(8) 0.6553(4) 0.42055(11) 0.0376(4) Uani 1 1 d . . . . .
C9 C 0.69759(8) 0.8190(5) 0.40983(11) 0.0390(4) Uani 1 1 d . . . . .
C10 C 0.67898(9) 0.9232(5) 0.32442(12) 0.0445(5) Uani 1 1 d . . . . .
H10 H 0.705987 0.879440 0.277001 0.053 Uiso 1 1 calc R U . . .
C11 C 0.62185(9) 1.0886(5) 0.30869(13) 0.0488(5) Uani 1 1 d . . . . .
H11 H 0.610551 1.158233 0.251606 0.059 Uiso 1 1 calc R U . . .
C12 C 0.58171(9) 1.1490(5) 0.37896(13) 0.0472(5) Uani 1 1 d . . . . .
C13 C 0.59762(9) 1.0455(5) 0.46360(12) 0.0471(5) Uani 1 1 d . . . . .
H13 H 0.569664 1.087464 0.510108 0.056 Uiso 1 1 calc R U . . .
C14 C 0.65541(9) 0.8780(4) 0.47992(11) 0.0408(5) Uani 1 1 d . . . . .
C15 C 0.67145(9) 0.7557(5) 0.57209(11) 0.0493(5) Uani 1 1 d . . . . .
H15A H 0.634866 0.796200 0.610480 0.059 Uiso 1 1 calc R U . . .
H15B H 0.678200 0.529169 0.569620 0.059 Uiso 1 1 calc R U . . .
C16 C 0.73163(10) 0.9106(5) 0.61018(11) 0.0478(5) Uani 1 1 d . . . . .
H16 H 0.728066 1.036525 0.660560 0.057 Uiso 1 1 calc R U . . .
C17 C 0.78994(10) 0.8746(5) 0.57465(12) 0.0445(5) Uani 1 1 d . . . . .
H17 H 0.825308 0.975642 0.602636 0.053 Uiso 1 1 calc R U . . .

loop_
_atom_site_aniso_label
_atom_site_aniso_U_11
_atom_site_aniso_U_22
_atom_site_aniso_U_33
_atom_site_aniso_U_23
_atom_site_aniso_U_13
_atom_site_aniso_U_12
Cl1 0.0512(3) 0.0789(5) 0.0799(4) 0.0098(3) -0.0127(3) 0.0113(3)
O1 0.0460(8) 0.0906(12) 0.0447(7) -0.0084(8) -0.0130(6) -0.0008(8)
N1 0.0377(8) 0.0438(10) 0.0372(8) 0.0039(7) -0.0032(6) -0.0071(7)
N2 0.0410(8) 0.0460(10) 0.0333(8) 0.0007(7) -0.0044(6) -0.0064(8)
C1 0.0412(10) 0.0404(11) 0.0331(9) 0.0064(8) -0.0039(7) -0.0092(9)
C2 0.0525(12) 0.0503(13) 0.0357(10) 0.0013(9) -0.0012(8) -0.0059(10)
C3 0.0565(12) 0.0522(13) 0.0456(11) 0.0011(10) 0.0087(9) -0.0013(11)
C4 0.0451(11) 0.0557(13) 0.0577(12) 0.0052(11) 0.0057(9) -0.0006(10)
C5 0.0382(10) 0.0566(13) 0.0497(11) 0.0053(10) -0.0043(8) -0.0050(10)
C6 0.0409(10) 0.0506(12) 0.0337(9) 0.0032(8) -0.0069(8) -0.0093(9)
C7 0.0405(10) 0.0427(11) 0.0332(9) 0.0042(8) -0.0046(7) -0.0089(8)
C8 0.0400(10) 0.0390(11) 0.0335(9) 0.0043(8) -0.0021(7) -0.0106(8)
C9 0.0393(10) 0.0405(11) 0.0369(9) 0.0011(8) -0.0056(8) -0.0087(8)
C10 0.0438(10) 0.0536(13) 0.0359(9) 0.0015(9) -0.0060(8) -0.0081(9)
C11 0.0486(11) 0.0537(13) 0.0435(10) 0.0073(9) -0.0111(9) -0.0085(10)
C12 0.0400(10) 0.0461(12) 0.0550(12) 0.0016(9) -0.0116(9) -0.0042(9)
C13 0.0432(10) 0.0521(13) 0.0458(11) -0.0008(9) -0.0012(8) -0.0055(10)
C14 0.0413(10) 0.0420(11) 0.0386(9) 0.0018(8) -0.0048(8) -0.0079(8)
C15 0.0495(11) 0.0606(14) 0.0379(10) 0.0083(9) 0.0023(8) -0.0015(10)
C16 0.0576(12) 0.0549(13) 0.0305(9) 0.0006(9) -0.0053(8) 0.0018(10)
C17 0.0499(11) 0.0483(12) 0.0347(9) 0.0003(8) -0.0101(8) -0.0057(9)

loop_
_atom_type_symbol
_atom_type_description
_atom_type_scat_dispersion_real
_atom_type_scat_dispersion_imag
_atom_type_scat_source
C C 0.0033 0.0016 'International Tables Vol C Tables 4.2.6.8 and 6.1.1.4'
H H 0.0000 0.0000 'International Tables Vol C Tables 4.2.6.8 and 6.1.1.4'
Cl Cl 0.1484 0.1585 'International Tables Vol C Tables 4.2.6.8 and 6.1.1.4'
N N 0.0061 0.0033 'International Tables Vol C Tables 4.2.6.8 and 6.1.1.4'
O O 0.0106 0.0060 'International Tables Vol C Tables 4.2.6.8 and 6.1.1.4'

loop_
_geom_angle_atom_site_label_1
_geom_angle_atom_site_label_2
_geom_angle_atom_site_label_3
_geom_angle
_geom_angle_site_symmetry_1
_geom_angle_site_symmetry_3
_geom_angle_publ_flag
C1 N1 C6 120.27(15) . . ?
C5 N1 C1 121.34(15) . . ?
C5 N1 C6 118.38(14) . . ?
C1 N2 C8 119.56(14) . . ?
N1 C1 C2 116.34(17) . . ?
N2 C1 N1 122.75(16) . . ?
N2 C1 C2 120.91(16) . . ?
C1 C2 H2 119.0 . . ?
C3 C2 C1 121.91(18) . . ?
C3 C2 H2 119.0 . . ?
C2 C3 H3 120.1 . . ?
C2 C3 C4 119.75(19) . . ?
C4 C3 H3 120.1 . . ?
C3 C4 H4 120.3 . . ?
C5 C4 C3 119.39(19) . . ?
C5 C4 H4 120.3 . . ?
N1 C5 H5 119.4 . . ?
C4 C5 N1 121.27(17) . . ?
C4 C5 H5 119.4 . . ?
O1 C6 N1 118.14(17) . . ?
O1 C6 C7 126.09(17) . . ?
C7 C6 N1 115.77(14) . . ?
C6 C7 C17 114.27(15) . . ?
C8 C7 C6 119.44(16) . . ?
C8 C7 C17 126.20(17) . . ?
N2 C8 C7 122.12(16) . . ?
N2 C8 C9 113.97(14) . . ?
C7 C8 C9 123.71(16) . . ?
C10 C9 C8 117.70(16) . . ?
C14 C9 C8 123.93(15) . . ?
C14 C9 C10 118.37(17) . . ?
C9 C10 H10 119.1 . . ?
C11 C10 C9 121.81(18) . . ?
C11 C10 H10 119.1 . . ?
C10 C11 H11 120.6 . . ?
C10 C11 C12 118.79(17) . . ?
C12 C11 H11 120.6 . . ?
C11 C12 Cl1 119.30(15) . . ?
C13 C12 Cl1 119.50(16) . . ?
C13 C12 C11 121.19(18) . . ?
C12 C13 H13 119.9 . . ?
C12 C13 C14 120.27(18) . . ?
C14 C13 H13 119.9 . . ?
C9 C14 C15 120.43(17) . . ?
C13 C14 C9 119.54(16) . . ?
C13 C14 C15 120.02(17) . . ?
C14 C15 H15A 109.4 . . ?
C14 C15 H15B 109.4 . . ?
H15A C15 H15B 108.0 . . ?
C16 C15 C14 111.01(16) . . ?
C16 C15 H15A 109.4 . . ?
C16 C15 H15B 109.4 . . ?
C15 C16 H16 118.9 . . ?
C17 C16 C15 122.25(18) . . ?
C17 C16 H16 118.9 . . ?
C7 C17 H17 117.4 . . ?
C16 C17 C7 125.24(17) . . ?
C16 C17 H17 117.4 . . ?

loop_
_geom_bond_atom_site_label_1
_geom_bond_atom_site_label_2
_geom_bond_distance
_geom_bond_site_symmetry_2
_geom_bond_publ_flag
Cl1 C12 1.738(2) . ?
O1 C6 1.230(2) . ?
N1 C1 1.389(2) . ?
N1 C5 1.380(2) . ?
N1 C6 1.428(2) . ?
N2 C1 1.313(2) . ?
N2 C8 1.360(2) . ?
C1 C2 1.420(3) . ?
C2 H2 0.9300 . ?
C2 C3 1.347(3) . ?
C3 H3 0.9300 . ?
C3 C4 1.413(3) . ?
C4 H4 0.9300 . ?
C4 C5 1.340(3) . ?
C5 H5 0.9300 . ?
C6 C7 1.427(3) . ?
C7 C8 1.396(2) . ?
C7 C17 1.460(3) . ?
C8 C9 1.482(2) . ?
C9 C10 1.400(2) . ?
C9 C14 1.399(3) . ?
C10 H10 0.9300 . ?
C10 C11 1.375(3) . ?
C11 H11 0.9300 . ?
C11 C12 1.376(3) . ?
C12 C13 1.375(3) . ?
C13 H13 0.9300 . ?
C13 C14 1.393(3) . ?
C14 C15 1.506(2) . ?
C15 H15A 0.9700 . ?
C15 H15B 0.9700 . ?
C15 C16 1.493(3) . ?
C16 H16 0.9300 . ?
C16 C17 1.325(3) . ?
C17 H17 0.9300 . ?

loop_
_geom_torsion_atom_site_label_1
_geom_torsion_atom_site_label_2
_geom_torsion_atom_site_label_3
_geom_torsion_atom_site_label_4
_geom_torsion
_geom_torsion_site_symmetry_1
_geom_torsion_site_symmetry_2
_geom_torsion_site_symmetry_3
_geom_torsion_site_symmetry_4
_geom_torsion_publ_flag
Cl1 C12 C13 C14 179.68(15) . . . . ?
O1 C6 C7 C8 177.24(19) . . . . ?
O1 C6 C7 C17 0.4(3) . . . . ?
N1 C1 C2 C3 -0.3(3) . . . . ?
N1 C6 C7 C8 -2.8(2) . . . . ?
N1 C6 C7 C17 -179.57(15) . . . . ?
N2 C1 C2 C3 179.18(18) . . . . ?
N2 C8 C9 C10 -31.7(2) . . . . ?
N2 C8 C9 C14 149.03(17) . . . . ?
C1 N1 C5 C4 -0.3(3) . . . . ?
C1 N1 C6 O1 -177.98(17) . . . . ?
C1 N1 C6 C7 2.0(2) . . . . ?
C1 N2 C8 C7 1.6(3) . . . . ?
C1 N2 C8 C9 176.60(15) . . . . ?
C1 C2 C3 C4 0.3(3) . . . . ?
C2 C3 C4 C5 -0.2(3) . . . . ?
C3 C4 C5 N1 0.2(3) . . . . ?
C5 N1 C1 N2 -179.20(17) . . . . ?
C5 N1 C1 C2 0.3(2) . . . . ?
C5 N1 C6 O1 1.8(3) . . . . ?
C5 N1 C6 C7 -178.21(16) . . . . ?
C6 N1 C1 N2 0.6(3) . . . . ?
C6 N1 C1 C2 -179.95(16) . . . . ?
C6 N1 C5 C4 179.98(18) . . . . ?
C6 C7 C8 N2 1.1(3) . . . . ?
C6 C7 C8 C9 -173.45(16) . . . . ?
C6 C7 C17 C16 -148.57(19) . . . . ?
C7 C8 C9 C10 143.25(18) . . . . ?
C7 C8 C9 C14 -36.0(3) . . . . ?
C8 N2 C1 N1 -2.4(3) . . . . ?
C8 N2 C1 C2 178.12(16) . . . . ?
C8 C7 C17 C16 34.9(3) . . . . ?
C8 C9 C10 C11 -177.32(17) . . . . ?
C8 C9 C14 C13 177.34(17) . . . . ?
C8 C9 C14 C15 -4.0(3) . . . . ?
C9 C10 C11 C12 -0.8(3) . . . . ?
C9 C14 C15 C16 65.7(2) . . . . ?
C10 C9 C14 C13 -1.9(3) . . . . ?
C10 C9 C14 C15 176.73(18) . . . . ?
C10 C11 C12 Cl1 -179.65(15) . . . . ?
C10 C11 C12 C13 -0.4(3) . . . . ?
C11 C12 C13 C14 0.5(3) . . . . ?
C12 C13 C14 C9 0.8(3) . . . . ?
C12 C13 C14 C15 -177.93(19) . . . . ?
C13 C14 C15 C16 -115.6(2) . . . . ?
C14 C9 C10 C11 2.0(3) . . . . ?
C14 C15 C16 C17 -64.1(3) . . . . ?
C15 C16 C17 C7 1.0(3) . . . . ?
C17 C7 C8 N2 177.48(17) . . . . ?
C17 C7 C8 C9 2.9(3) . . . . ?
